data_2106474
loop_
_publ_author_name
'von der Muehll, R.'
'Andersson, S.'
'Galy, J.'

_publ_section_title
;
 Sur quelques fluometallates alcalino-terreux. I. Structure cristalline de
 Ba Fe F5 et Sr Al F5
;
_journal_name_full 'Acta Crystallographica B (24,1968-38,1982)'
_journal_page_first 2345
_journal_page_last 2353
_journal_volume 27
_journal_year 1971
_chemical_formula_sum 'Al F5 Sr'
_chemical_name_systematic 'Sr (Al F5)'
_space_group_IT_number 79
_symmetry_space_group_name_Hall 'I 4'
_symmetry_space_group_name_H-M 'I 4'
_cell_angle_alpha 90
_cell_angle_beta 90
_cell_angle_gamma 90
_cell_formula_units_Z 16
_cell_length_a 14.089
_cell_length_b 14.089
_cell_length_c 7.617
_cell_volume 1511.974
_citation_journal_id_ASTM ACBCAR
_cod_data_source_file vonderMuehll_ACBCAR_1971_934.cif
_cod_data_source_block Al1F5Sr1
_cod_original_formula_sum 'Al1 F5 Sr1'
_cod_database_code 2106474

loop_
_symmetry_equiv_pos_as_xyz
x,y,z
-y,x,z
-x,-y,z
y,-x,z
x+1/2,y+1/2,z+1/2
-y+1/2,x+1/2,z+1/2
-x+1/2,-y+1/2,z+1/2
y+1/2,-x+1/2,z+1/2

loop_
_atom_site_label
_atom_site_type_symbol
_atom_site_fract_x
_atom_site_fract_y
_atom_site_fract_z
_atom_site_occupancy
_atom_site_U_iso_or_equiv
Sr1 Sr+2 0.2168 0.0545 0 1 0.0
Al1 Al+3 0 0 0.267 1 0.0
F1 F-1 0 0 0.036 1 0.0
F11 F-1 0.0998 0.279 -0.1749 1 0.0
F5 F-1 0 0.5 0.265 1 0.0
F4 F-1 0.0409 0.112 0.773 1 0.0
F9 F-1 0.2517 0.4022 -0.1716 1 0.0
Al2 Al+3 0 0 0.72 1 0.0
F10 F-1 0.1046 0.2868 0.1632 1 0.0
F2 F-1 0 0 0.498 1 0.0
F8 F-1 0.2528 0.3874 0.177 1 0.0
Sr2 Sr+2 0.0692 0.2515 0.4973 1 0.0
F3 F-1 0.0458 0.1125 0.271 1 0.0
Al3 Al+3 0 0.5 -0.0035 1 0.0
F7 F-1 0.1086 0.434 0.5182 1 0.0
F6 F-1 0.1086 0.4444 -0.0045 1 0.0
F12 F-1 0.2564 0.2307 0.0164 1 0.0
Al4 Al+3 0.1809 0.3329 -0.009 1 0.0
